data_7204200
loop_
_publ_author_name
'Abdullah G. Al-Sehemi'
'Robert S. Atkinson'
'John Fawcett'

_publ_section_title
;
 Kinetic resolution of amines with enantiopure
 3-N,N-diacylaminoquinazolin-4(3H)-ones
;
_journal_issue 2
_journal_name_full 'J. Chem. Soc., Perkin Trans. 1'
_journal_page_first 257
_journal_page_last 274
_journal_paper_doi 10.1039/b105917n
_journal_year 2002
_chemical_formula_sum 'C27 H35 N3 O4 Si'
_chemical_formula_weight 493.67
_chemical_name_systematic
; 
? 
;
_space_group_IT_number 4
_symmetry_cell_setting monoclinic
_symmetry_space_group_name_Hall 'P 2yb'
_symmetry_space_group_name_H-M 'P 1 21 1'
_atom_sites_solution_hydrogens geom
_atom_sites_solution_primary direct
_atom_sites_solution_secondary difmap
_audit_creation_method SHELXL
_cell_angle_alpha 90.00
_cell_angle_beta 96.690(10)
_cell_angle_gamma 90.00
_cell_formula_units_Z 2
_cell_length_a 9.649(2)
_cell_length_b 9.283(6)
_cell_length_c 15.152(5)
_cell_measurement_reflns_used 22
_cell_measurement_temperature 180(2)
_cell_measurement_theta_max 12.12
_cell_measurement_theta_min 5.2
_cell_volume 1347.9(10)
_computing_cell_refinement 'XSCANS (Fait, 1991)'
_computing_data_collection 'XSCANS (Fait, 1991)'
_computing_data_reduction 'XSCANS (Fait, 1991)'
_computing_molecular_graphics 'SHELXL-96 (Sheldrick, 1996)'
_computing_publication_material 'SHELXL-96 (Sheldrick, 1996)'
_computing_structure_refinement 'SHELXL-93 (Sheldrick, 1993)'
_computing_structure_solution 'SHELXS-86 (Sheldrick, 1990)'
_diffrn_ambient_temperature 180(2)
_diffrn_measurement_device 'Siemens P4 Diffractometer'
_diffrn_measurement_method 'omega scans'
_diffrn_radiation_monochromator graphite
_diffrn_radiation_source 'fine-focus sealed tube'
_diffrn_radiation_type MoK\a
_diffrn_radiation_wavelength 0.71073
_diffrn_reflns_av_R_equivalents 0.0203
_diffrn_reflns_av_sigmaI/netI 0.0509
_diffrn_reflns_limit_h_max 11
_diffrn_reflns_limit_h_min -1
_diffrn_reflns_limit_k_max 11
_diffrn_reflns_limit_k_min -1
_diffrn_reflns_limit_l_max 18
_diffrn_reflns_limit_l_min -18
_diffrn_reflns_number 3369
_diffrn_reflns_theta_max 25.02
_diffrn_reflns_theta_min 2.58
_diffrn_standards_decay_% <1
_diffrn_standards_interval_count 100
_diffrn_standards_number 3
_exptl_absorpt_coefficient_mu 0.123
_exptl_absorpt_correction_type 'not applied'
_exptl_crystal_colour colourless
_exptl_crystal_density_diffrn 1.216
_exptl_crystal_density_meas ?
_exptl_crystal_description plate
_exptl_crystal_F_000 528
_exptl_crystal_size_max 0.45
_exptl_crystal_size_mid 0.29
_exptl_crystal_size_min 0.10
_refine_diff_density_max 0.206
_refine_diff_density_min -0.191
_refine_diff_density_rms 0.047
_refine_ls_abs_structure_details 'Flack H D (1983), Acta Cryst. A39, 876-881'
_refine_ls_abs_structure_Flack 0.13(22)
_refine_ls_extinction_coef 0.0022(12)
_refine_ls_extinction_expression Fc^*^=kFc[1+0.001xFc^2^\l^3^/sin(2\q)]^-1/4^
_refine_ls_extinction_method SHELXL
_refine_ls_goodness_of_fit_all 1.031
_refine_ls_goodness_of_fit_obs 1.050
_refine_ls_hydrogen_treatment 'riding model'
_refine_ls_matrix_type full
_refine_ls_number_parameters 316
_refine_ls_number_reflns 2842
_refine_ls_number_restraints 0
_refine_ls_restrained_S_all 1.031
_refine_ls_restrained_S_obs 1.050
_refine_ls_R_factor_all 0.0698
_refine_ls_R_factor_obs 0.0450
_refine_ls_shift/esd_max 0.002
_refine_ls_shift/esd_mean 0.000
_refine_ls_structure_factor_coef Fsqd
_refine_ls_weighting_details 'w=1/[\s^2^(Fo^2^)+(0.0385P)^2^+0.6550P] where P=(Fo^2^+2Fc^2^)/3'
_refine_ls_weighting_scheme calc
_refine_ls_wR_factor_all 0.0994
_refine_ls_wR_factor_obs 0.0883
_reflns_number_observed 2231
_reflns_number_total 2842
_reflns_observed_criterion >2sigma(I)
_cod_data_source_file b105917n.txt
_cod_data_source_block 15
_cod_depositor_comments
;
The following automatic conversions were performed:
'_symmetry_cell_setting' value 'Monoclinic' changed to 'monoclinic'
according to '/home/saulius/struct/CIF-dictionaries/cif_core.dic'
dictionary named 'cif_core.dic' version 2.4.1 from 2010-06-29.

Automatic conversion script
Id: cif_fix_enum 1527 2010-12-29 10:47:43Z saulius 

The following automatic conversions were performed:

'_refine_ls_weighting_scheme' value 'calc
w=1/[\s^2^(Fo^2^)+(0.0385P)^2^+0.6550P] where P=(Fo^2^+2Fc^2^)/3' was
changed to 'calc'. New tag '_refine_ls_weighting_details' was
created. The value of the new tag was set to
'w=1/[\s^2^(Fo^2^)+(0.0385P)^2^+0.6550P] where P=(Fo^2^+2Fc^2^)/3'.

Automatic conversion script
Id: cif_fix_values 3143 2015-03-26 13:38:13Z robertas 
;
_cod_original_sg_symbol_H-M P2(1)
_cod_database_code 7204200

loop_
_symmetry_equiv_pos_as_xyz
'x, y, z'
'-x, y+1/2, -z'

loop_
_atom_site_aniso_label
_atom_site_aniso_U_11
_atom_site_aniso_U_22
_atom_site_aniso_U_33
_atom_site_aniso_U_23
_atom_site_aniso_U_13
_atom_site_aniso_U_12
Si1 0.0238(6) 0.0257(6) 0.0305(6) -0.0031(7) 0.0031(5) 0.0015(7)
O1 0.035(2) 0.042(2) 0.031(2) -0.008(2) 0.0040(14) -0.011(2)
O2 0.0206(14) 0.027(2) 0.0292(14) 0.0018(14) 0.0049(12) 0.0021(15)
O3 0.038(2) 0.049(2) 0.045(2) -0.005(2) -0.001(2) 0.015(2)
O4 0.037(2) 0.029(2) 0.031(2) 0.004(2) 0.0096(14) 0.003(2)
N1 0.024(2) 0.029(2) 0.024(2) 0.000(2) 0.0060(14) 0.003(2)
N2 0.029(2) 0.028(2) 0.018(2) 0.002(2) 0.0058(14) -0.002(2)
N3 0.025(2) 0.027(2) 0.023(2) 0.002(2) 0.0060(14) 0.001(2)
C1 0.027(2) 0.025(3) 0.025(2) -0.005(2) 0.006(2) -0.002(2)
C2 0.022(2) 0.030(2) 0.023(2) -0.006(2) 0.003(2) 0.006(2)
C3 0.035(2) 0.022(2) 0.030(2) -0.002(2) 0.009(2) 0.004(2)
C4 0.025(2) 0.027(3) 0.034(3) -0.003(2) 0.005(2) -0.001(2)
C5 0.025(2) 0.027(2) 0.033(2) -0.002(2) 0.009(2) -0.001(2)
C6 0.032(2) 0.029(3) 0.041(3) -0.004(2) 0.009(2) -0.004(2)
C7 0.043(3) 0.027(3) 0.054(3) 0.009(3) 0.017(2) -0.007(3)
C8 0.051(3) 0.038(3) 0.040(3) 0.013(3) 0.020(2) 0.006(3)
C9 0.035(2) 0.035(3) 0.032(2) 0.005(2) 0.008(2) 0.003(3)
C10 0.021(2) 0.027(2) 0.030(2) 0.000(2) 0.010(2) 0.001(2)
C11 0.042(3) 0.042(3) 0.059(3) -0.002(3) 0.017(2) 0.012(3)
C12 0.053(3) 0.026(3) 0.051(3) 0.004(2) 0.004(2) 0.002(3)
C13 0.035(2) 0.055(3) 0.044(2) 0.001(3) 0.009(2) 0.019(3)
C14 0.047(3) 0.029(3) 0.049(3) 0.006(3) -0.003(2) 0.000(3)
C15 0.030(2) 0.038(3) 0.045(3) -0.012(3) 0.000(2) 0.001(3)
C16 0.066(4) 0.108(6) 0.034(3) -0.019(4) -0.004(3) -0.016(4)
C17 0.054(3) 0.062(4) 0.081(4) -0.029(4) -0.029(3) 0.014(4)
C18 0.064(4) 0.043(4) 0.076(4) -0.018(3) -0.015(3) -0.011(3)
C19 0.031(2) 0.033(3) 0.031(2) 0.000(2) 0.002(2) 0.000(2)
C20 0.034(2) 0.041(3) 0.032(2) 0.003(3) -0.008(2) 0.005(3)
C21 0.026(2) 0.025(3) 0.025(2) -0.002(2) 0.000(2) -0.002(2)
C22 0.022(2) 0.038(3) 0.024(2) -0.002(2) 0.004(2) -0.001(2)
C23 0.039(3) 0.042(3) 0.038(3) -0.001(2) 0.015(2) -0.007(3)
C24 0.056(4) 0.056(4) 0.048(3) -0.008(3) 0.027(3) -0.009(3)
C25 0.051(3) 0.068(5) 0.036(3) 0.012(3) 0.020(2) -0.008(3)
C26 0.039(3) 0.044(3) 0.046(3) 0.013(3) 0.005(2) -0.010(3)
C27 0.033(2) 0.031(3) 0.033(3) 0.005(2) 0.007(2) 0.001(2)

loop_
_atom_site_label
_atom_site_type_symbol
_atom_site_fract_x
_atom_site_fract_y
_atom_site_fract_z
_atom_site_U_iso_or_equiv
_atom_site_thermal_displace_type
_atom_site_occupancy
_atom_site_calc_flag
_atom_site_refinement_flags
_atom_site_disorder_group
Si1 Si 0.48944(11) 0.3152 0.28477(7) 0.0267(3) Uani 1 d . .
O1 O -0.0829(3) 0.0904(4) 0.1312(2) 0.0360(8) Uani 1 d . .
O2 O 0.3506(3) 0.4058(3) 0.2380(2) 0.0255(7) Uani 1 d . .
O3 O -0.0935(3) 0.4178(4) 0.0972(2) 0.0446(9) Uani 1 d . .
O4 O 0.2434(3) 0.0862(4) 0.1266(2) 0.0320(7) Uani 1 d . .
N1 N 0.1132(3) 0.2627(4) 0.3592(2) 0.0253(8) Uani 1 d . .
N2 N 0.1068(3) 0.2890(4) 0.1203(2) 0.0246(9) Uani 1 d . .
N3 N 0.0714(3) 0.2480(4) 0.2040(2) 0.0247(8) Uani 1 d . .
C1 C 0.2288(4) 0.4402(5) 0.2792(3) 0.0255(10) Uani 1 d . .
H1B H 0.2611(4) 0.4646(5) 0.3411(3) 0.031 Uiso 1 calc R .
C2 C 0.1342(4) 0.3100(6) 0.2818(2) 0.0252(9) Uani 1 d . .
C3 C 0.1575(4) 0.5753(5) 0.2374(3) 0.0285(10) Uani 1 d . .
H3A H 0.1352(4) 0.5581(5) 0.1735(3) 0.034 Uiso 1 calc R .
C4 C -0.0266(4) 0.1343(5) 0.2014(3) 0.0284(11) Uani 1 d . .
C5 C -0.0510(4) 0.0838(5) 0.2898(3) 0.0280(10) Uani 1 d . .
C6 C -0.1450(5) -0.0283(5) 0.2983(3) 0.0338(11) Uani 1 d . .
H6A H -0.1954(5) -0.0684(5) 0.2482(3) 0.041 Uiso 1 calc R .
C7 C -0.1624(5) -0.0788(6) 0.3818(3) 0.0404(12) Uani 1 d . .
H7A H -0.2249(5) -0.1533(6) 0.3882(3) 0.048 Uiso 1 calc R .
C8 C -0.0868(5) -0.0188(6) 0.4565(3) 0.0415(13) Uani 1 d . .
H8A H -0.0984(5) -0.0544(6) 0.5125(3) 0.050 Uiso 1 calc R .
C9 C 0.0047(4) 0.0924(6) 0.4487(3) 0.0336(11) Uani 1 d . .
H9A H 0.0543(4) 0.1319(6) 0.4992(3) 0.040 Uiso 1 calc R .
C10 C 0.0237(4) 0.1466(5) 0.3643(3) 0.0256(10) Uani 1 d . .
C11 C 0.0216(5) 0.6033(6) 0.2765(3) 0.0467(14) Uani 1 d . .
H11A H -0.0376(5) 0.5202(6) 0.2677(3) 0.070 Uiso 1 calc R .
H11B H -0.0247(5) 0.6850(6) 0.2476(3) 0.070 Uiso 1 calc R .
H11C H 0.0416(5) 0.6225(6) 0.3390(3) 0.070 Uiso 1 calc R .
C12 C 0.2545(5) 0.7050(6) 0.2499(3) 0.0434(13) Uani 1 d . .
H12A H 0.3391(5) 0.6847(6) 0.2247(3) 0.065 Uiso 1 calc R .
H12B H 0.2759(5) 0.7249(6) 0.3122(3) 0.065 Uiso 1 calc R .
H12C H 0.2095(5) 0.7873(6) 0.2208(3) 0.065 Uiso 1 calc R .
C13 C 0.6055(4) 0.3108(7) 0.1952(3) 0.0442(12) Uani 1 d . .
H13A H 0.6294(4) 0.4075(7) 0.1802(3) 0.066 Uiso 1 calc R .
H13B H 0.5581(4) 0.2643(7) 0.1437(3) 0.066 Uiso 1 calc R .
H13C H 0.6889(4) 0.2583(7) 0.2153(3) 0.066 Uiso 1 calc R .
C14 C 0.4415(5) 0.1288(6) 0.3150(3) 0.0423(13) Uani 1 d . .
H14A H 0.3816(5) 0.1325(6) 0.3613(3) 0.063 Uiso 1 calc R .
H14B H 0.5245(5) 0.0758(6) 0.3354(3) 0.063 Uiso 1 calc R .
H14C H 0.3936(5) 0.0818(6) 0.2638(3) 0.063 Uiso 1 calc R .
C15 C 0.5790(5) 0.4073(6) 0.3879(3) 0.0380(12) Uani 1 d . .
C16 C 0.4949(6) 0.3971(9) 0.4675(3) 0.070(2) Uani 1 d . .
H16A H 0.4749(6) 0.2979(9) 0.4786(3) 0.105 Uiso 1 calc R .
H16B H 0.4091(6) 0.4494(9) 0.4548(3) 0.105 Uiso 1 calc R .
H16C H 0.5482(6) 0.4377(9) 0.5190(3) 0.105 Uiso 1 calc R .
C17 C 0.7178(5) 0.3295(8) 0.4121(4) 0.069(2) Uani 1 d . .
H17A H 0.7005(5) 0.2297(8) 0.4233(4) 0.103 Uiso 1 calc R .
H17B H 0.7666(5) 0.3725(8) 0.4643(4) 0.103 Uiso 1 calc R .
H17C H 0.7734(5) 0.3373(8) 0.3637(4) 0.103 Uiso 1 calc R .
C18 C 0.6104(6) 0.5646(7) 0.3706(4) 0.062(2) Uani 1 d . .
H18A H 0.5246(6) 0.6158(7) 0.3552(4) 0.094 Uiso 1 calc R .
H18B H 0.6667(6) 0.5711(7) 0.3224(4) 0.094 Uiso 1 calc R .
H18C H 0.6599(6) 0.6062(7) 0.4231(4) 0.094 Uiso 1 calc R .
C19 C -0.0106(4) 0.3451(5) 0.0640(3) 0.0321(11) Uani 1 d . .
C20 C -0.0243(4) 0.3091(6) -0.0330(2) 0.0366(11) Uani 1 d . .
H20A H 0.0529(4) 0.2501(6) -0.0451(2) 0.055 Uiso 1 calc R .
H20B H -0.0248(4) 0.3964(6) -0.0670(2) 0.055 Uiso 1 calc R .
H20C H -0.1099(4) 0.2578(6) -0.0489(2) 0.055 Uiso 1 calc R .
C21 C 0.2112(4) 0.1989(5) 0.0901(3) 0.0256(10) Uani 1 d . .
C22 C 0.2843(4) 0.2580(6) 0.0170(3) 0.0280(11) Uani 1 d . .
C23 C 0.3391(5) 0.1620(6) -0.0396(3) 0.0386(13) Uani 1 d . .
H23A H 0.3223(5) 0.0638(6) -0.0349(3) 0.046 Uiso 1 calc R .
C24 C 0.4194(6) 0.2125(7) -0.1036(3) 0.052(2) Uani 1 d . .
H24A H 0.4576(6) 0.1483(7) -0.1413(3) 0.062 Uiso 1 calc R .
C25 C 0.4417(6) 0.3575(7) -0.1106(3) 0.050(2) Uani 1 d . .
H25A H 0.4957(6) 0.3912(7) -0.1533(3) 0.060 Uiso 1 calc R .
C26 C 0.3860(5) 0.4543(6) -0.0559(3) 0.0431(14) Uani 1 d . .
H26A H 0.4009(5) 0.5525(6) -0.0620(3) 0.052 Uiso 1 calc R .
C27 C 0.3075(5) 0.4043(6) 0.0083(3) 0.0321(11) Uani 1 d . .
H27A H 0.2701(5) 0.4691(6) 0.0459(3) 0.039 Uiso 1 calc R .

loop_
_atom_type_symbol
_atom_type_description
_atom_type_scat_dispersion_real
_atom_type_scat_dispersion_imag
_atom_type_scat_source
C C 0.0033 0.0016 'International Tables Vol C Tables 4.2.6.8 and 6.1.1.4'
H H 0.0000 0.0000 'International Tables Vol C Tables 4.2.6.8 and 6.1.1.4'
N N 0.0061 0.0033 'International Tables Vol C Tables 4.2.6.8 and 6.1.1.4'
O O 0.0106 0.0060 'International Tables Vol C Tables 4.2.6.8 and 6.1.1.4'
Si Si 0.0817 0.0704 'International Tables Vol C Tables 4.2.6.8 and 6.1.1.4'

loop_
_geom_angle_atom_site_label_1
_geom_angle_atom_site_label_2
_geom_angle_atom_site_label_3
_geom_angle
_geom_angle_site_symmetry_1
_geom_angle_site_symmetry_3
_geom_angle_publ_flag
O2 Si1 C13 102.9(2) . . ?
O2 Si1 C14 111.3(2) . . ?
C13 Si1 C14 110.3(3) . . ?
O2 Si1 C15 112.9(2) . . ?
C13 Si1 C15 110.9(2) . . ?
C14 Si1 C15 108.6(2) . . ?
C1 O2 Si1 125.9(2) . . ?
C2 N1 C10 118.7(4) . . ?
N3 N2 C21 112.8(3) . . ?
N3 N2 C19 112.2(3) . . ?
C21 N2 C19 124.1(3) . . ?
C2 N3 N2 121.8(3) . . ?
C2 N3 C4 123.9(3) . . ?
N2 N3 C4 114.2(3) . . ?
O2 C1 C2 111.1(3) . . ?
O2 C1 C3 110.8(3) . . ?
C2 C1 C3 114.8(3) . . ?
N1 C2 N3 122.1(4) . . ?
N1 C2 C1 116.9(4) . . ?
N3 C2 C1 120.9(3) . . ?
C11 C3 C12 111.1(4) . . ?
C11 C3 C1 110.1(4) . . ?
C12 C3 C1 110.8(3) . . ?
O1 C4 N3 120.4(4) . . ?
O1 C4 C5 126.5(4) . . ?
N3 C4 C5 113.1(4) . . ?
C10 C5 C6 121.1(4) . . ?
C10 C5 C4 119.0(4) . . ?
C6 C5 C4 119.9(4) . . ?
C7 C6 C5 119.2(4) . . ?
C6 C7 C8 120.2(4) . . ?
C9 C8 C7 120.9(4) . . ?
C8 C9 C10 120.1(5) . . ?
N1 C10 C5 123.0(4) . . ?
N1 C10 C9 118.5(4) . . ?
C5 C10 C9 118.5(4) . . ?
C18 C15 C17 108.0(5) . . ?
C18 C15 C16 109.2(5) . . ?
C17 C15 C16 108.1(5) . . ?
C18 C15 Si1 111.8(4) . . ?
C17 C15 Si1 106.7(3) . . ?
C16 C15 Si1 112.8(3) . . ?
O3 C19 N2 118.2(4) . . ?
O3 C19 C20 123.4(4) . . ?
N2 C19 C20 118.4(4) . . ?
O4 C21 N2 121.0(4) . . ?
O4 C21 C22 122.9(4) . . ?
N2 C21 C22 115.9(4) . . ?
C27 C22 C23 119.7(5) . . ?
C27 C22 C21 121.9(4) . . ?
C23 C22 C21 118.2(4) . . ?
C22 C23 C24 119.9(5) . . ?
C25 C24 C23 119.4(6) . . ?
C24 C25 C26 121.3(5) . . ?
C25 C26 C27 119.4(5) . . ?
C26 C27 C22 120.3(5) . . ?

loop_
_geom_bond_atom_site_label_1
_geom_bond_atom_site_label_2
_geom_bond_distance
_geom_bond_site_symmetry_2
_geom_bond_publ_flag
Si1 O2 1.669(3) . ?
Si1 C13 1.858(4) . ?
Si1 C14 1.862(5) . ?
Si1 C15 1.898(5) . ?
O1 C4 1.207(5) . ?
O2 C1 1.429(5) . ?
O3 C19 1.201(5) . ?
O4 C21 1.207(5) . ?
N1 C2 1.290(5) . ?
N1 C10 1.389(6) . ?
N2 N3 1.403(4) . ?
N2 C21 1.425(5) . ?
N2 C19 1.435(5) . ?
N3 C2 1.386(5) . ?
N3 C4 1.415(6) . ?
C1 C2 1.518(6) . ?
C1 C3 1.531(6) . ?
C3 C11 1.523(6) . ?
C3 C12 1.524(7) . ?
C4 C5 1.464(6) . ?
C5 C10 1.394(6) . ?
C5 C6 1.397(6) . ?
C6 C7 1.377(6) . ?
C7 C8 1.389(7) . ?
C8 C9 1.372(7) . ?
C9 C10 1.405(5) . ?
C15 C18 1.520(8) . ?
C15 C17 1.528(7) . ?
C15 C16 1.534(7) . ?
C19 C20 1.497(5) . ?
C21 C22 1.486(6) . ?
C22 C27 1.385(7) . ?
C22 C23 1.384(6) . ?
C23 C24 1.391(6) . ?
C24 C25 1.370(8) . ?
C25 C26 1.374(7) . ?
C26 C27 1.381(6) . ?

loop_
_cod_related_entry_id
_cod_related_entry_database
_cod_related_entry_code
1 ChemSpider 21189930
